data_7054356
loop_
_publ_author_name
'Petrosyants, Svetlana'
'Dobrokhotova, Zhanna'
'Ilyukhin, Andrey'
'Novotortsev, Vladimir'

_publ_section_title
;
 Supramolecular aggregation of yttrium thiocyanate with
 4,4&#x2032;-bipyridine
;
_journal_issue 8
_journal_name_full 'New Journal of Chemistry'
_journal_page_first 3803
_journal_paper_doi 10.1039/C4NJ00598H
_journal_volume 38
_journal_year 2014
_chemical_formula_moiety 'C18 H20 N10 O6 S8 Y2, 2(C10 H9 N2), C10 H8 N2'
_chemical_formula_sum 'C48 H46 N16 O6 S8 Y2'
_chemical_formula_weight 1377.31
_chemical_name_systematic
;
 ?
;
_space_group_IT_number 14
_symmetry_cell_setting monoclinic
_symmetry_Int_Tables_number 14
_symmetry_space_group_name_Hall '-P 2yn'
_symmetry_space_group_name_H-M 'P 1 21/n 1'
_atom_sites_solution_hydrogens mixed
_audit_creation_date 2014-05-19T22:28:15-00:00
_audit_creation_method 'WinGX routine CIF_UPDATE'
_cell_angle_alpha 90
_cell_angle_beta 114.419(4)
_cell_angle_gamma 90
_cell_formula_units_Z 2
_cell_length_a 13.995(4)
_cell_length_b 15.465(4)
_cell_length_c 15.478(4)
_cell_measurement_reflns_used 6096
_cell_measurement_temperature 296(2)
_cell_measurement_theta_max 21.96
_cell_measurement_theta_min 2.56
_cell_volume 3050.3(14)
_computing_cell_refinement 'Bruker SAINT'
_computing_data_collection 'Bruker APEX2'
_computing_data_reduction 'Bruker SAINT'
_computing_molecular_graphics 'Bruker SHELXTL'
_computing_publication_material 'Bruker SHELXTL'
_computing_structure_refinement 'SHELXL-2013 (Sheldrick, 2013)'
_computing_structure_solution 'SHELXS-2013 (Sheldrick, 2008)'
_diffrn_ambient_temperature 296(2)
_diffrn_measured_fraction_theta_full 0.999
_diffrn_measured_fraction_theta_max 0.999
_diffrn_measurement_device_type 'Bruker APEX-II CCD'
_diffrn_measurement_method '\f and \w scans'
_diffrn_radiation_monochromator graphite
_diffrn_radiation_type MoK\a
_diffrn_radiation_wavelength 0.71073
_diffrn_reflns_av_R_equivalents 0.0479
_diffrn_reflns_Laue_measured_fraction_full 0.999
_diffrn_reflns_Laue_measured_fraction_max 0.999
_diffrn_reflns_limit_h_max 17
_diffrn_reflns_limit_h_min -17
_diffrn_reflns_limit_k_max 19
_diffrn_reflns_limit_k_min -19
_diffrn_reflns_limit_l_max 19
_diffrn_reflns_limit_l_min -19
_diffrn_reflns_number 34920
_diffrn_reflns_point_group_measured_fraction_full 0.999
_diffrn_reflns_point_group_measured_fraction_max 0.999
_diffrn_reflns_theta_full 25.242
_diffrn_reflns_theta_max 25.997
_diffrn_reflns_theta_min 2.56
_diffrn_standards_number 0
_exptl_absorpt_coefficient_mu 2.226
_exptl_absorpt_correction_T_max 0.6379
_exptl_absorpt_correction_T_min 0.5564
_exptl_absorpt_correction_type multi-scan
_exptl_absorpt_process_details 'SADABS (Sheldrick, 2003)'
_exptl_crystal_colour colourless
_exptl_crystal_density_diffrn 1.5
_exptl_crystal_description block
_exptl_crystal_F_000 1400
_exptl_crystal_size_max 0.35
_exptl_crystal_size_mid 0.28
_exptl_crystal_size_min 0.25
_refine_diff_density_max 1.06
_refine_diff_density_min -0.537
_refine_diff_density_rms 0.069
_refine_ls_extinction_method none
_refine_ls_goodness_of_fit_ref 1.062
_refine_ls_hydrogen_treatment constr
_refine_ls_matrix_type full
_refine_ls_number_parameters 361
_refine_ls_number_reflns 5981
_refine_ls_number_restraints 0
_refine_ls_restrained_S_all 1.062
_refine_ls_R_factor_all 0.0784
_refine_ls_R_factor_gt 0.0457
_refine_ls_shift/su_max 0.001
_refine_ls_shift/su_mean 0
_refine_ls_structure_factor_coef Fsqd
_refine_ls_weighting_details 'w=1/[\s^2^(Fo^2^)+(0.1000P)^2^] where P=(Fo^2^+2Fc^2^)/3'
_refine_ls_weighting_scheme calc
_refine_ls_wR_factor_gt 0.1333
_refine_ls_wR_factor_ref 0.1575
_reflns_number_gt 4213
_reflns_number_total 5981
_reflns_threshold_expression 'I > 2\s(I)'
_cod_duplicate_entry 7054235
_cod_data_source_file c4nj00598h2.cif
_cod_data_source_block 3
_cod_original_sg_symbol_H-M 'P 21/n'
_cod_database_code 7054356

loop_
_symmetry_equiv_pos_as_xyz
'x, y, z'
'-x+1/2, y+1/2, -z+1/2'
'-x, -y, -z'
'x-1/2, -y-1/2, z-1/2'

loop_
_atom_site_label
_atom_site_type_symbol
_atom_site_fract_x
_atom_site_fract_y
_atom_site_fract_z
_atom_site_U_iso_or_equiv
_atom_site_adp_type
_atom_site_occupancy
_atom_site_calc_flag
Y1 Y 0.27882(3) 0.49013(2) 0.06344(3) 0.03841(16) Uani 1 d
S1 S 0.60114(11) 0.29440(9) 0.13888(11) 0.0723(4) Uani 1 d
S2 S 0.62104(11) 0.65949(12) 0.18348(11) 0.0859(5) Uani 1 d
S3 S 0.05032(11) 0.67743(9) 0.16866(11) 0.0759(4) Uani 1 d
S4 S 0.02737(12) 0.30893(10) 0.14561(12) 0.0848(5) Uani 1 d
O1 O 0.2402(3) 0.38481(18) -0.05652(19) 0.0630(9) Uani 1 d
H1 H 0.228 0.3311 -0.0554 0.076 Uiso 1 d
H2 H 0.2914 0.3922 -0.0717 0.076 Uiso 1 d
O2 O 0.2632(3) 0.5704(2) -0.0698(2) 0.0770(10) Uani 1 d
H3 H 0.3089 0.6023 -0.0771 0.092 Uiso 1 d
H4 H 0.2122 0.558 -0.122 0.092 Uiso 1 d
O3 O 0.0937(3) 0.49572(19) -0.0441(3) 0.0745(11) Uani 1 d
H5 H 0.059 0.4553 -0.0809 0.089 Uiso 1 d
H6 H 0.0693 0.5411 -0.0768 0.089 Uiso 1 d
N1 N 0.4294(3) 0.3993(3) 0.1095(3) 0.0727(12) Uani 1 d
N2 N 0.4155(3) 0.5995(3) 0.1063(3) 0.0603(10) Uani 1 d
N3 N 0.1949(3) 0.6079(2) 0.1073(3) 0.0551(9) Uani 1 d
N4 N 0.1925(3) 0.3839(3) 0.1168(3) 0.0675(11) Uani 1 d
N5 N 0.3672(3) 0.49510(19) 0.2480(2) 0.0463(9) Uani 1 d
N6 N 0.2636(4) 0.7136(2) 0.5220(4) 0.0686(11) Uani 1 d
N7 N 0.2329(4) 0.2626(3) 0.4704(4) 0.0931(16) Uani 1 d
H7 H 0.2265 0.2042 0.4636 0.112 Uiso 1 d
N8 N 0.1328(4) 0.5342(3) 0.7483(3) 0.0697(12) Uani 1 d
C1 C 0.5007(4) 0.3564(3) 0.1206(3) 0.0536(11) Uani 1 d
C2 C 0.5016(4) 0.6236(3) 0.1377(3) 0.0486(10) Uani 1 d
C3 C 0.1339(3) 0.6371(3) 0.1324(3) 0.0463(10) Uani 1 d
C4 C 0.1240(4) 0.3527(3) 0.1282(3) 0.0517(11) Uani 1 d
C5 C 0.3917(4) 0.5691(3) 0.2967(3) 0.0521(11) Uani 1 d
H5B H 0.3733 0.6207 0.2629 0.063 Uiso 1 calc
C6 C 0.4428(3) 0.5736(3) 0.3942(3) 0.0470(10) Uani 1 d
H6B H 0.4577 0.6273 0.4241 0.056 Uiso 1 calc
C7 C 0.4721(3) 0.4987(2) 0.4480(3) 0.0415(9) Uani 1 d
C8 C 0.4465(4) 0.4220(3) 0.3971(3) 0.0650(13) Uani 1 d
H8A H 0.4635 0.3694 0.4291 0.078 Uiso 1 calc
C9 C 0.3963(4) 0.4231(3) 0.2997(3) 0.0615(13) Uani 1 d
H9A H 0.3816 0.3704 0.268 0.074 Uiso 1 calc
C10 C 0.2163(4) 0.6766(3) 0.4392(4) 0.0730(15) Uani 1 d
H10A H 0.1859 0.7124 0.3865 0.088 Uiso 1 calc
C11 C 0.2081(4) 0.5887(3) 0.4239(3) 0.0636(13) Uani 1 d
H11A H 0.1741 0.5668 0.3627 0.076 Uiso 1 calc
C12 C 0.2506(3) 0.5337(3) 0.5000(3) 0.0482(10) Uani 1 d
C13 C 0.3019(5) 0.5715(3) 0.5884(4) 0.0796(17) Uani 1 d
H13A H 0.3335 0.5373 0.6423 0.095 Uiso 1 calc
C15 C 0.3052(5) 0.6606(3) 0.5954(4) 0.0871(18) Uani 1 d
H15A H 0.3389 0.685 0.6554 0.105 Uiso 1 calc
C16 C 0.2781(4) 0.2963(3) 0.5542(4) 0.0730(16) Uani 1 d
H16A H 0.3054 0.2607 0.6073 0.088 Uiso 1 calc
C17 C 0.2857(4) 0.3843(3) 0.5649(4) 0.0628(13) Uani 1 d
H17A H 0.3199 0.4078 0.6253 0.075 Uiso 1 calc
C18 C 0.2439(3) 0.4379(3) 0.4887(3) 0.0490(10) Uani 1 d
C19 C 0.1951(6) 0.3990(4) 0.4014(4) 0.110(2) Uani 1 d
H19A H 0.1652 0.4326 0.3469 0.131 Uiso 1 calc
C20 C 0.1907(8) 0.3122(4) 0.3952(5) 0.140(3) Uani 1 d
H20A H 0.1569 0.2865 0.3358 0.168 Uiso 1 calc
C21 C 0.1056(5) 0.6005(4) 0.6870(4) 0.0903(19) Uani 1 d
H21A H 0.1226 0.6564 0.7108 0.108 Uiso 1 calc
C22 C 0.0531(5) 0.5894(3) 0.5896(3) 0.0812(17) Uani 1 d
H22A H 0.035 0.6374 0.5499 0.097 Uiso 1 calc
C23 C 0.0275(3) 0.5078(3) 0.5513(3) 0.0456(10) Uani 1 d
C24 C 0.0551(4) 0.4408(3) 0.6161(3) 0.0565(11) Uani 1 d
H24A H 0.0387 0.3843 0.5948 0.068 Uiso 1 calc
C25 C 0.1065(4) 0.4567(3) 0.7115(4) 0.0653(13) Uani 1 d
H25A H 0.1237 0.4097 0.7526 0.078 Uiso 1 calc

loop_
_atom_site_aniso_label
_atom_site_aniso_U_11
_atom_site_aniso_U_22
_atom_site_aniso_U_33
_atom_site_aniso_U_23
_atom_site_aniso_U_13
_atom_site_aniso_U_12
Y1 0.0437(2) 0.0335(2) 0.0331(2) 0.00081(15) 0.01101(17) 0.00010(16)
S1 0.0683(8) 0.0599(8) 0.0943(11) 0.0141(7) 0.0390(8) 0.0183(6)
S2 0.0596(8) 0.1182(13) 0.0772(10) -0.0332(9) 0.0257(7) -0.0258(8)
S3 0.0722(9) 0.0751(9) 0.0871(10) -0.0216(7) 0.0395(8) 0.0005(7)
S4 0.0717(9) 0.0834(10) 0.1039(12) 0.0195(9) 0.0409(9) -0.0101(7)
O1 0.090(2) 0.0384(16) 0.0510(19) -0.0054(13) 0.0202(17) -0.0024(15)
O2 0.100(3) 0.071(2) 0.0428(18) 0.0035(16) 0.0123(18) -0.030(2)
O3 0.071(2) 0.064(2) 0.067(2) -0.0015(16) 0.0069(19) 0.0036(16)
N1 0.069(3) 0.078(3) 0.060(3) -0.006(2) 0.015(2) 0.022(2)
N2 0.059(2) 0.069(3) 0.045(2) -0.0014(18) 0.0141(19) -0.020(2)
N3 0.058(2) 0.049(2) 0.048(2) -0.0032(17) 0.0121(18) 0.0080(18)
N4 0.071(3) 0.071(3) 0.055(3) 0.009(2) 0.021(2) -0.019(2)
N5 0.056(2) 0.043(2) 0.0335(19) 0.0005(14) 0.0120(17) 0.0020(15)
N6 0.084(3) 0.041(2) 0.083(3) -0.002(2) 0.037(3) -0.002(2)
N7 0.130(5) 0.039(2) 0.117(5) -0.019(3) 0.058(4) -0.005(3)
N8 0.078(3) 0.085(3) 0.039(2) -0.011(2) 0.017(2) -0.010(2)
C1 0.061(3) 0.052(3) 0.045(3) 0.000(2) 0.018(2) 0.005(2)
C2 0.060(3) 0.049(2) 0.035(2) -0.0024(18) 0.019(2) -0.004(2)
C3 0.052(3) 0.036(2) 0.039(2) -0.0010(17) 0.007(2) 0.0014(18)
C4 0.063(3) 0.039(2) 0.043(3) 0.0082(18) 0.013(2) 0.000(2)
C5 0.070(3) 0.042(2) 0.036(2) 0.0069(18) 0.013(2) 0.005(2)
C6 0.060(3) 0.042(2) 0.033(2) -0.0018(17) 0.0116(19) -0.0006(19)
C7 0.043(2) 0.045(2) 0.035(2) 0.0032(16) 0.0137(18) 0.0044(17)
C8 0.103(4) 0.039(2) 0.039(3) 0.0042(19) 0.016(3) 0.006(2)
C9 0.089(3) 0.043(2) 0.034(2) -0.0042(19) 0.007(2) 0.006(2)
C10 0.093(4) 0.048(3) 0.074(4) 0.010(3) 0.030(3) 0.007(3)
C11 0.072(3) 0.056(3) 0.053(3) 0.002(2) 0.017(3) -0.002(2)
C12 0.049(2) 0.038(2) 0.062(3) -0.003(2) 0.028(2) -0.0001(18)
C13 0.119(5) 0.047(3) 0.054(3) 0.000(2) 0.016(3) 0.005(3)
C15 0.126(5) 0.049(3) 0.066(4) -0.014(3) 0.020(3) -0.008(3)
C16 0.078(4) 0.046(3) 0.101(5) 0.010(3) 0.043(3) 0.003(2)
C17 0.071(3) 0.046(3) 0.069(3) 0.002(2) 0.027(3) -0.005(2)
C18 0.048(2) 0.044(2) 0.059(3) -0.002(2) 0.026(2) 0.0006(19)
C19 0.175(7) 0.053(3) 0.066(4) -0.013(3) 0.015(4) 0.006(4)
C20 0.252(10) 0.056(4) 0.079(5) -0.021(4) 0.035(6) -0.006(5)
C21 0.151(6) 0.059(3) 0.045(3) -0.010(3) 0.025(3) -0.017(3)
C22 0.133(5) 0.055(3) 0.044(3) -0.002(2) 0.025(3) -0.015(3)
C23 0.046(2) 0.054(3) 0.038(2) -0.0016(18) 0.019(2) -0.0024(18)
C24 0.061(3) 0.048(3) 0.048(3) 0.000(2) 0.010(2) -0.001(2)
C25 0.070(3) 0.068(3) 0.046(3) 0.010(2) 0.011(2) 0.001(3)

loop_
_atom_type_symbol
_atom_type_description
_atom_type_scat_dispersion_real
_atom_type_scat_dispersion_imag
_atom_type_scat_source
C C 0.0033 0.0016 'International Tables Vol C Tables 4.2.6.8 and 6.1.1.4'
H H 0 0 'International Tables Vol C Tables 4.2.6.8 and 6.1.1.4'
N N 0.0061 0.0033 'International Tables Vol C Tables 4.2.6.8 and 6.1.1.4'
O O 0.0106 0.006 'International Tables Vol C Tables 4.2.6.8 and 6.1.1.4'
S S 0.1246 0.1234 'International Tables Vol C Tables 4.2.6.8 and 6.1.1.4'
Y Y -2.7962 3.5667 'International Tables Vol C Tables 4.2.6.8 and 6.1.1.4'

loop_
_geom_angle_atom_site_label_1
_geom_angle_atom_site_label_2
_geom_angle_atom_site_label_3
_geom_angle
_geom_angle_site_symmetry_3
O2 Y1 O1 76.41(11) .
O2 Y1 N4 142.81(13) .
O1 Y1 N4 79.20(13) .
O2 Y1 N1 108.99(15) .
O1 Y1 N1 73.45(12) .
N4 Y1 N1 90.13(16) .
O2 Y1 N3 88.19(13) .
O1 Y1 N3 139.74(12) .
N4 Y1 N3 92.72(16) .
N1 Y1 N3 146.53(13) .
O2 Y1 N2 69.36(12) .
O1 Y1 N2 126.43(12) .
N4 Y1 N2 147.17(13) .
N1 Y1 N2 80.20(17) .
N3 Y1 N2 79.49(14) .
O2 Y1 O3 72.16(13) .
O1 Y1 O3 69.73(11) .
N4 Y1 O3 73.26(13) .
N1 Y1 O3 141.74(13) .
N3 Y1 O3 70.17(12) .
N2 Y1 O3 131.08(12) .
O2 Y1 N5 141.34(11) .
O1 Y1 N5 137.28(10) .
N4 Y1 N5 73.65(12) .
N1 Y1 N5 74.27(13) .
N3 Y1 N5 74.61(11) .
N2 Y1 N5 73.54(12) .
O3 Y1 N5 129.60(13) .
Y1 O1 H1 129.9 .
Y1 O1 H2 100.4 .
H1 O1 H2 109.7 .
Y1 O2 H3 128.5 .
Y1 O2 H4 116.9 .
H3 O2 H4 112.9 .
Y1 O3 H5 125.7 .
Y1 O3 H6 119.2 .
H5 O3 H6 103.3 .
C1 N1 Y1 171.7(4) .
C2 N2 Y1 154.5(4) .
C3 N3 Y1 153.6(3) .
C4 N4 Y1 156.6(4) .
C9 N5 C5 115.7(4) .
C9 N5 Y1 121.6(3) .
C5 N5 Y1 122.7(3) .
C10 N6 C15 115.8(5) .
C16 N7 C20 120.5(5) .
C16 N7 H7 120 .
C20 N7 H7 119.4 .
C25 N8 C21 116.4(4) .
N1 C1 S1 178.3(5) .
N2 C2 S2 178.2(4) .
N3 C3 S3 179.3(4) .
N4 C4 S4 179.3(5) .
N5 C5 C6 123.9(4) .
N5 C5 H5B 118 .
C6 C5 H5B 118 .
C5 C6 C7 120.3(4) .
C5 C6 H6B 119.8 .
C7 C6 H6B 119.8 .
C8 C7 C6 115.6(4) .
C8 C7 C7 122.7(4) 3_666
C6 C7 C7 121.6(4) 3_666
C9 C8 C7 120.4(4) .
C9 C8 H8A 119.8 .
C7 C8 H8A 119.8 .
N5 C9 C8 124.1(4) .
N5 C9 H9A 118 .
C8 C9 H9A 118 .
N6 C10 C11 125.0(5) .
N6 C10 H10A 117.5 .
C11 C10 H10A 117.5 .
C12 C11 C10 119.3(5) .
C12 C11 H11A 120.4 .
C10 C11 H11A 120.4 .
C11 C12 C13 116.8(4) .
C11 C12 C18 122.1(4) .
C13 C12 C18 121.1(4) .
C15 C13 C12 119.0(5) .
C15 C13 H13A 120.5 .
C12 C13 H13A 120.5 .
N6 C15 C13 124.2(5) .
N6 C15 H15A 117.9 .
C13 C15 H15A 117.9 .
N7 C16 C17 120.1(5) .
N7 C16 H16A 119.9 .
C17 C16 H16A 119.9 .
C18 C17 C16 121.1(5) .
C18 C17 H17A 119.4 .
C16 C17 H17A 119.4 .
C17 C18 C19 116.5(5) .
C17 C18 C12 121.4(4) .
C19 C18 C12 122.1(4) .
C20 C19 C18 119.8(6) .
C20 C19 H19A 120.1 .
C18 C19 H19A 120.1 .
N7 C20 C19 121.9(7) .
N7 C20 H20A 119.1 .
C19 C20 H20A 119.1 .
N8 C21 C22 122.8(5) .
N8 C21 H21A 118.6 .
C22 C21 H21A 118.6 .
C23 C22 C21 120.5(5) .
C23 C22 H22A 119.7 .
C21 C22 H22A 119.7 .
C22 C23 C24 115.4(4) .
C22 C23 C23 122.9(5) 3_566
C24 C23 C23 121.7(5) 3_566
C25 C24 C23 120.9(4) .
C25 C24 H24A 119.6 .
C23 C24 H24A 119.6 .
N8 C25 C24 123.9(5) .
N8 C25 H25A 118 .
C24 C25 H25A 118 .

loop_
_geom_bond_atom_site_label_1
_geom_bond_atom_site_label_2
_geom_bond_distance
_geom_bond_site_symmetry_2
Y1 O2 2.340(3) .
Y1 O1 2.358(3) .
Y1 N4 2.380(4) .
Y1 N1 2.384(4) .
Y1 N3 2.412(4) .
Y1 N2 2.431(4) .
Y1 O3 2.434(4) .
Y1 N5 2.603(4) .
S1 C1 1.627(5) .
S2 C2 1.621(5) .
S3 C3 1.617(5) .
S4 C4 1.632(5) .
O1 H1 0.8501 .
O1 H2 0.85 .
O2 H3 0.85 .
O2 H4 0.85 .
O3 H5 0.85 .
O3 H6 0.8499 .
N1 C1 1.150(5) .
N2 C2 1.159(5) .
N3 C3 1.166(5) .
N4 C4 1.150(5) .
N5 C9 1.333(5) .
N5 C5 1.335(5) .
N6 C10 1.307(7) .
N6 C15 1.324(7) .
N7 C16 1.295(7) .
N7 C20 1.313(9) .
N7 H7 0.9091 .
N8 C25 1.314(7) .
N8 C21 1.341(7) .
C5 C6 1.379(6) .
C5 H5B 0.93 .
C6 C7 1.386(5) .
C6 H6B 0.93 .
C7 C8 1.386(6) .
C7 C7 1.472(8) 3_666
C8 C9 1.375(6) .
C8 H8A 0.93 .
C9 H9A 0.93 .
C10 C11 1.376(7) .
C10 H10A 0.93 .
C11 C12 1.373(6) .
C11 H11A 0.93 .
C12 C13 1.385(7) .
C12 C18 1.491(6) .
C13 C15 1.383(7) .
C13 H13A 0.93 .
C15 H15A 0.93 .
C16 C17 1.370(7) .
C16 H16A 0.93 .
C17 C18 1.359(6) .
C17 H17A 0.93 .
C18 C19 1.375(7) .
C19 C20 1.346(8) .
C19 H19A 0.93 .
C20 H20A 0.93 .
C21 C22 1.388(7) .
C21 H21A 0.93 .
C22 C23 1.377(6) .
C22 H22A 0.93 .
C23 C24 1.381(6) .
C23 C23 1.470(9) 3_566
C24 C25 1.371(7) .
C24 H24A 0.93 .
C25 H25A 0.93 .

loop_
_geom_hbond_atom_site_label_D
_geom_hbond_atom_site_label_H
_geom_hbond_atom_site_label_A
_geom_hbond_distance_DH
_geom_hbond_distance_HA
_geom_hbond_distance_DA
_geom_hbond_angle_DHA
_geom_hbond_site_symmetry_A
O1 H1 N6 0.85 1.88 2.706(5) 163.9 2_545
O1 H2 S2 0.85 2.62 3.355(3) 145 3_665
O2 H3 S1 0.85 2.46 3.285(4) 164 3_665
O2 H4 N8 0.85 1.89 2.705(5) 161.7 1_554
O3 H5 S3 0.85 2.58 3.426(4) 170.4 3_565
O3 H6 S4 0.85 2.67 3.502(4) 164.9 3_565
N7 H7 N3 0.91 2.37 3.032(6) 129.5 2_545
N7 H7 N2 0.91 2.44 3.170(6) 137.1 2_545
N7 H7 O2 0.91 2.61 3.337(6) 137.5 2_545
C5 H5B N3 0.93 2.66 3.141(6) 112.6 .
C15 H15A S1 0.93 2.96 3.829(6) 157.1 3_666
C17 H17A S2 0.93 2.92 3.623(5) 133.8 3_666
C20 H20A S4 0.93 2.77 3.584(8) 147.1 .
C21 H21A S2 0.93 2.88 3.719(6) 151.1 4_576
C24 H24A S1 0.93 2.89 3.686(5) 143.9 4_566
